data_1553772
loop_
_publ_author_name
'Liang, Dong-Dong'
'Wang, Mei-Xiang'

_publ_section_title
;
 Synthesis and conformational structure of hydrazo-bridged homo
 calix[2]pyridine[2]triazines
;
_journal_issue 7
_journal_name_full 'Organic Chemistry Frontiers'
_journal_page_first 1425
_journal_paper_doi 10.1039/C7QO00221A
_journal_volume 4
_journal_year 2017
_chemical_formula_moiety '0.17(C32 H60 Co2 N16 O8), 0.67(Cl O4)'
_chemical_formula_sum 'C5.33 H10 Cl0.67 Co0.33 N2.67 O4'
_chemical_formula_weight 218.77
_space_group_crystal_system monoclinic
_space_group_IT_number 14
_space_group_name_Hall '-P 2ybc'
_space_group_name_H-M_alt 'P 1 21/c 1'
_atom_sites_solution_hydrogens mixed
_atom_sites_solution_primary direct
_audit_creation_date 2017-02-14
_audit_creation_method
;
Olex2 1.2
(compiled 2017.01.04 svn.r3372 for OlexSys, GUI svn.r5292)
;
_audit_update_record
;
2017-03-20 deposited with the CCDC.
2017-04-28 downloaded from the CCDC.
;
_cell_angle_alpha 90
_cell_angle_beta 114.734(4)
_cell_angle_gamma 90
_cell_formula_units_Z 12
_cell_length_a 11.9766(4)
_cell_length_b 19.3355(5)
_cell_length_c 12.7804(4)
_cell_measurement_reflns_used 4256
_cell_measurement_temperature 173.00(10)
_cell_measurement_theta_max 75.5370
_cell_measurement_theta_min 4.6440
_cell_volume 2688.09(17)
_computing_cell_refinement 'CrysAlisPro 1.171.38.43f (Rigaku OD, 2015)'
_computing_data_collection 'CrysAlisPro 1.171.38.43f (Rigaku OD, 2015)'
_computing_data_reduction 'CrysAlisPro 1.171.38.43f (Rigaku OD, 2015)'
_computing_molecular_graphics 'Olex2 (Dolomanov et al., 2009)'
_computing_publication_material 'Olex2 (Dolomanov et al., 2009)'
_computing_structure_refinement 'ShelXL (Sheldrick, 2015)'
_computing_structure_solution 'ShelXS (Sheldrick, 2008)'
_diffrn_ambient_environment N~2~
_diffrn_ambient_temperature 173.00(10)
_diffrn_detector 'CCD plate'
_diffrn_detector_area_resol_mean 5.2137
_diffrn_detector_type AtlasS2
_diffrn_measured_fraction_theta_full 1.000
_diffrn_measured_fraction_theta_max 0.968
_diffrn_measurement_details
;
List of Runs (angles in degrees, time in seconds):

  # Type    Start    End  Width  t~exp~   \w     \q     \k     \f   Frames
#--------------------------------------------------------------------------
  1  \w    -93.00  -8.00   1.00    1.71    --  -40.81 125.00-180.00   85
  2  \w   -113.00 -16.00   1.00    1.71    --  -40.81 -38.00-120.00   97
  3  \w      2.00  60.00   1.00    1.71    --   40.81 -99.00 150.00   58
  4  \w     49.00  76.00   1.00    1.71    --   40.81-125.00 -60.00   27
  5  \w    145.00 172.00   1.00   15.00    --  111.58  77.00-120.00   27
  6  \w    135.00 178.00   1.00   15.00    --  111.58 125.00-180.00   43
  7  \w     39.00 130.00   1.00   15.00    --  111.58 -45.00  90.00   91
  8  \w     65.00  98.00   1.00   15.00    --  111.58 -95.00 -60.00   33
  9  \w     30.00  57.00   1.00   15.00    --  111.58 -95.00 -60.00   27
 10  \w     98.00 167.00   1.00   15.00    --  111.58  45.00-120.00   69
 11  \w     60.00 129.00   1.00   15.00    --  111.58 -61.00-180.00   69
 12  \w     97.00 166.00   1.00   15.00    --  111.58  30.00 -30.00   69
;
_diffrn_measurement_device 'four-circle diffractometer'
_diffrn_measurement_device_type 'SuperNova, Dual, Cu at zero, AtlasS2'
_diffrn_measurement_method '\w scans'
_diffrn_orient_matrix_type 'CrysAlisPro convention (1999,Acta A55,543-557)'
_diffrn_orient_matrix_UB_11 -0.0491445000
_diffrn_orient_matrix_UB_12 0.0424606000
_diffrn_orient_matrix_UB_13 -0.1122890000
_diffrn_orient_matrix_UB_21 -0.1282973000
_diffrn_orient_matrix_UB_22 -0.0323942000
_diffrn_orient_matrix_UB_23 -0.0351551000
_diffrn_orient_matrix_UB_31 -0.0349584000
_diffrn_orient_matrix_UB_32 0.0590856000
_diffrn_orient_matrix_UB_33 0.0613253000
_diffrn_radiation_monochromator mirror
_diffrn_radiation_probe x-ray
_diffrn_radiation_type CuK\a
_diffrn_radiation_wavelength 1.54184
_diffrn_reflns_av_R_equivalents 0.0363
_diffrn_reflns_av_unetI/netI 0.0501
_diffrn_reflns_Laue_measured_fraction_full 1.000
_diffrn_reflns_Laue_measured_fraction_max 0.968
_diffrn_reflns_limit_h_max 11
_diffrn_reflns_limit_h_min -14
_diffrn_reflns_limit_k_max 23
_diffrn_reflns_limit_k_min -21
_diffrn_reflns_limit_l_max 16
_diffrn_reflns_limit_l_min -12
_diffrn_reflns_number 10664
_diffrn_reflns_point_group_measured_fraction_full 1.000
_diffrn_reflns_point_group_measured_fraction_max 0.968
_diffrn_reflns_theta_full 67.684
_diffrn_reflns_theta_max 76.560
_diffrn_reflns_theta_min 4.064
_diffrn_source 'micro-focus sealed X-ray tube'
_diffrn_source_type 'SuperNova (Cu) X-ray Source'
_exptl_absorpt_coefficient_mu 7.495
_exptl_absorpt_correction_T_max 1.00000
_exptl_absorpt_correction_T_min 0.54702
_exptl_absorpt_correction_type multi-scan
_exptl_absorpt_process_details
;
CrysAlisPro 1.171.38.43f (Rigaku Oxford Diffraction, 2015)
Empirical absorption correction using spherical harmonics,
 implemented in SCALE3 ABSPACK scaling algorithm.
;
_exptl_crystal_colour yellow
_exptl_crystal_density_diffrn 1.622
_exptl_crystal_description plate
_exptl_crystal_F_000 1356
_exptl_crystal_size_max 0.10
_exptl_crystal_size_mid 0.08
_exptl_crystal_size_min 0.04
_refine_diff_density_max 1.314
_refine_diff_density_min -0.444
_refine_diff_density_rms 0.092
_refine_ls_extinction_method none
_refine_ls_goodness_of_fit_ref 1.048
_refine_ls_hydrogen_treatment constr
_refine_ls_matrix_type full
_refine_ls_number_parameters 360
_refine_ls_number_reflns 5464
_refine_ls_number_restraints 0
_refine_ls_restrained_S_all 1.048
_refine_ls_R_factor_all 0.0713
_refine_ls_R_factor_gt 0.0627
_refine_ls_shift/su_max 0.000
_refine_ls_shift/su_mean 0.000
_refine_ls_structure_factor_coef Fsqd
_refine_ls_weighting_details
;
 w=1/[\s^2^(Fo^2^)+(0.1050P)^2^+1.1930P]
 where P=(Fo^2^+2Fc^2^)/3
;
_refine_ls_weighting_scheme calc
_refine_ls_wR_factor_gt 0.1679
_refine_ls_wR_factor_ref 0.1785
_reflns_Friedel_coverage 0.000
_reflns_number_gt 4633
_reflns_number_total 5464
_reflns_threshold_expression 'I > 2\s(I)'
_cod_data_source_file c7qo00221a2.cif
_cod_data_source_block exp_874
_cod_original_cell_volume 2688.08(17)
_cod_database_code 1553772
_shelxl_version_number 2013-2
_shelx_space_group_comment
;
The symmetry employed for this shelxl refinement is uniquely defined
by the following loop, which should always be used as a source of
symmetry information in preference to the above space-group names.
They are only intended as comments.
;
_reflns_odcompleteness_completeness 99.96
_reflns_odcompleteness_iscentric 1
_reflns_odcompleteness_theta 64.99
_olex2_refinement_description
;
1. Fixed Uiso
 At 1.2 times of:
  All C(H) groups, All C(H,H) groups
 At 1.5 times of:
  All C(H,H,H) groups, All O(H,H) groups
2.a Rotating group:
 O2(H2A,H2B), O3(H3A,H3B), O4(H4A,H4B)
2.b Secondary CH2 refined with riding coordinates:
 C6(H6A,H6B), C7(H7A,H7B), C8(H8A,H8B)
2.c Aromatic/amide H refined with riding coordinates:
 C13(H13), C14(H14), C15(H15)
2.d Idealised Me refined as rotating group:
 C1(H1A,H1B,H1C), C2(H2C,H2D,H2E), C9(H9A,H9B,H9C), C10(H10A,H10B,H10C),
 C11(H11A,H11B,H11C)
;
_olex2_date_sample_data_collection 2017-02-12
_olex2_submission_special_instructions 'No special instructions were received'
_oxdiff_exptl_absorpt_empirical_details
;
Empirical correction (ABSPACK) includes:
- Absorption correction using spherical harmonics
- Frame scaling
;
_oxdiff_exptl_absorpt_empirical_full_max 1.698
_oxdiff_exptl_absorpt_empirical_full_min 0.677

loop_
_space_group_symop_operation_xyz
'x, y, z'
'-x, y+1/2, -z+1/2'
'-x, -y, -z'
'x, -y-1/2, z-1/2'

loop_
_atom_site_label
_atom_site_type_symbol
_atom_site_fract_x
_atom_site_fract_y
_atom_site_fract_z
_atom_site_U_iso_or_equiv
_atom_site_adp_type
_atom_site_occupancy
_atom_site_site_symmetry_order
_atom_site_calc_flag
_atom_site_refinement_flags_posn
Co1 Co 0.43331(5) 0.38472(3) 0.76529(4) 0.03653(18) Uani 1 1 d .
O1 O 0.6932(2) 0.44984(15) 0.9346(2) 0.0445(6) Uani 1 1 d .
O2 O 0.3418(3) 0.33911(15) 0.6001(2) 0.0496(6) Uani 1 1 d .
H2A H 0.3934 0.3302 0.5685 0.074 Uiso 1 1 d GR
H2B H 0.2841 0.3667 0.5524 0.074 Uiso 1 1 d GR
O3 O 0.5450(3) 0.29742(16) 0.7991(2) 0.0540(7) Uani 1 1 d .
H3A H 0.6002 0.2982 0.8693 0.081 Uiso 1 1 d GR
H3B H 0.5816 0.2966 0.7535 0.081 Uiso 1 1 d GR
O4 O 0.5270(3) 0.44227(16) 0.6948(2) 0.0526(7) Uani 1 1 d .
H4A H 0.5182 0.4252 0.6271 0.079 Uiso 1 1 d GR
H4B H 0.6075 0.4434 0.7393 0.079 Uiso 1 1 d GR
N1 N 0.2516(3) 0.43460(16) 0.7332(2) 0.0400(6) Uani 1 1 d .
N2 N 0.3141(3) 0.33486(15) 0.8343(2) 0.0407(6) Uani 1 1 d .
N3 N 0.3536(3) 0.35541(16) 0.9517(2) 0.0399(6) Uani 1 1 d .
N4 N 0.5030(3) 0.39946(15) 1.1163(2) 0.0385(6) Uani 1 1 d .
N5 N 0.5207(3) 0.40868(15) 0.9380(2) 0.0360(6) Uani 1 1 d .
N6 N 0.6871(3) 0.44360(16) 1.1110(2) 0.0394(6) Uani 1 1 d .
N7 N 0.6616(3) 0.43875(16) 1.2803(2) 0.0427(7) Uani 1 1 d .
N8 N 0.7875(3) 0.45260(17) 1.3390(2) 0.0470(7) Uani 1 1 d .
C1 C 0.2974(5) 0.2590(2) 0.8198(4) 0.0525(9) Uani 1 1 d .
H1A H 0.2745 0.2471 0.7406 0.079 Uiso 1 1 calc GR
H1B H 0.2340 0.2445 0.8424 0.079 Uiso 1 1 calc GR
H1C H 0.3731 0.2362 0.8672 0.079 Uiso 1 1 calc GR
C2 C 0.2788(4) 0.3377(2) 1.0132(3) 0.0476(8) Uani 1 1 d .
H2C H 0.2900 0.2897 1.0343 0.071 Uiso 1 1 calc GR
H2D H 0.1938 0.3463 0.9644 0.071 Uiso 1 1 calc GR
H2E H 0.3035 0.3656 1.0814 0.071 Uiso 1 1 calc GR
C3 C 0.4623(3) 0.38890(16) 1.0034(3) 0.0356(7) Uani 1 1 d .
C4 C 0.6338(3) 0.43368(17) 0.9992(3) 0.0363(7) Uani 1 1 d .
C5 C 0.6148(3) 0.42624(17) 1.1648(3) 0.0364(7) Uani 1 1 d .
C6 C 0.8214(4) 0.4726(3) 0.9942(4) 0.0533(9) Uani 1 1 d .
H6A H 0.8295 0.5036 1.0568 0.064 Uiso 1 1 calc R
H6B H 0.8449 0.4978 0.9409 0.064 Uiso 1 1 calc R
C7 C 0.9054(4) 0.4112(3) 1.0414(4) 0.0651(12) Uani 1 1 d .
H7A H 0.8785 0.3853 1.0917 0.078 Uiso 1 1 calc R
H7B H 0.9879 0.4279 1.0878 0.078 Uiso 1 1 calc R
C8 C 0.9099(6) 0.3624(4) 0.9491(6) 0.0834(17) Uani 1 1 d .
H8A H 0.9495 0.3858 0.9066 0.100 Uiso 1 1 calc R
H8B H 0.8266 0.3512 0.8952 0.100 Uiso 1 1 calc R
C9 C 0.9802(8) 0.2945(4) 1.0008(11) 0.125(4) Uani 1 1 d .
H9A H 0.9904 0.2685 0.9414 0.187 Uiso 1 1 calc GR
H9B H 0.9343 0.2676 1.0324 0.187 Uiso 1 1 calc GR
H9C H 1.0595 0.3054 1.0605 0.187 Uiso 1 1 calc GR
C10 C 0.6033(5) 0.4109(2) 1.3511(3) 0.0558(10) Uani 1 1 d .
H10A H 0.5156 0.4125 1.3087 0.084 Uiso 1 1 calc GR
H10B H 0.6270 0.4380 1.4200 0.084 Uiso 1 1 calc GR
H10C H 0.6289 0.3639 1.3711 0.084 Uiso 1 1 calc GR
C11 C 0.8660(5) 0.3901(2) 1.3641(4) 0.0624(12) Uani 1 1 d .
H11A H 0.8227 0.3514 1.3764 0.094 Uiso 1 1 calc GR
H11B H 0.9404 0.3978 1.4320 0.094 Uiso 1 1 calc GR
H11C H 0.8858 0.3805 1.3001 0.094 Uiso 1 1 calc GR
C12 C 0.8294(4) 0.5142(2) 1.3175(3) 0.0439(8) Uani 1 1 d .
C13 C 0.9563(4) 0.5247(3) 1.3474(3) 0.0552(10) Uani 1 1 d .
H13 H 1.0125 0.4896 1.3828 0.066 Uiso 1 1 calc R
C14 C 0.9957(4) 0.5867(3) 1.3241(4) 0.0591(11) Uani 1 1 d .
H14 H 1.0794 0.5943 1.3473 0.071 Uiso 1 1 calc R
C15 C 0.9125(4) 0.6384(3) 1.2661(3) 0.0545(10) Uani 1 1 d .
H15 H 0.9374 0.6806 1.2480 0.065 Uiso 1 1 calc R
C16 C 0.7914(4) 0.62353(19) 1.2372(3) 0.0424(8) Uani 1 1 d .
Cl1 Cl 0.67363(10) 0.27243(5) 0.60116(8) 0.0502(2) Uani 1 1 d .
O5 O 0.5453(5) 0.2888(4) 0.5496(4) 0.1094(19) Uani 1 1 d .
O6 O 0.6959(4) 0.2249(3) 0.5277(3) 0.0870(13) Uani 1 1 d .
O7 O 0.7396(8) 0.3324(3) 0.6147(6) 0.149(3) Uani 1 1 d .
O8 O 0.7021(5) 0.2405(2) 0.7090(4) 0.0816(12) Uani 1 1 d .
Cl2 Cl 0.26886(9) 0.05917(5) 0.85491(8) 0.0502(2) Uani 1 1 d .
O9 O 0.3926(4) 0.0541(4) 0.9407(3) 0.109(2) Uani 1 1 d .
O10 O 0.2649(6) 0.1039(2) 0.7675(4) 0.0998(16) Uani 1 1 d .
O11 O 0.2305(5) -0.0067(2) 0.8047(5) 0.0944(14) Uani 1 1 d .
O12 O 0.1927(4) 0.0838(3) 0.9092(4) 0.0837(13) Uani 1 1 d .

loop_
_atom_site_aniso_label
_atom_site_aniso_U_11
_atom_site_aniso_U_22
_atom_site_aniso_U_33
_atom_site_aniso_U_23
_atom_site_aniso_U_13
_atom_site_aniso_U_12
Co1 0.0432(3) 0.0353(3) 0.0268(3) 0.00073(19) 0.0104(2) 0.0013(2)
O1 0.0389(13) 0.0572(15) 0.0341(11) -0.0009(11) 0.0119(10) -0.0035(11)
O2 0.0609(17) 0.0486(14) 0.0328(11) -0.0055(10) 0.0133(11) -0.0004(12)
O3 0.0691(19) 0.0530(16) 0.0421(13) 0.0062(12) 0.0255(13) 0.0189(14)
O4 0.0551(16) 0.0575(16) 0.0414(13) 0.0071(12) 0.0163(12) -0.0062(13)
N1 0.0403(15) 0.0399(14) 0.0325(13) -0.0041(11) 0.0080(11) -0.0004(12)
N2 0.0469(16) 0.0356(14) 0.0341(14) -0.0008(11) 0.0114(12) -0.0009(12)
N3 0.0421(15) 0.0411(15) 0.0335(13) -0.0008(11) 0.0129(12) -0.0034(12)
N4 0.0475(16) 0.0360(13) 0.0295(13) 0.0005(11) 0.0137(12) 0.0028(12)
N5 0.0401(14) 0.0362(13) 0.0274(12) 0.0002(10) 0.0099(10) 0.0016(11)
N6 0.0389(15) 0.0411(15) 0.0324(13) -0.0020(11) 0.0091(11) 0.0018(12)
N7 0.0506(17) 0.0421(15) 0.0297(13) -0.0005(11) 0.0113(12) -0.0002(13)
N8 0.0513(18) 0.0442(16) 0.0305(13) -0.0007(12) 0.0024(12) 0.0038(13)
C1 0.073(3) 0.0340(17) 0.050(2) -0.0047(15) 0.0254(19) -0.0105(17)
C2 0.054(2) 0.049(2) 0.0418(18) -0.0005(15) 0.0225(16) -0.0078(17)
C3 0.0414(17) 0.0322(15) 0.0302(14) 0.0039(11) 0.0118(13) 0.0055(12)
C4 0.0396(17) 0.0351(15) 0.0301(14) -0.0014(12) 0.0105(12) 0.0012(13)
C5 0.0438(18) 0.0330(15) 0.0282(14) 0.0013(12) 0.0109(13) 0.0045(13)
C6 0.044(2) 0.066(3) 0.0458(19) -0.0050(18) 0.0143(16) -0.0140(18)
C7 0.039(2) 0.090(4) 0.059(2) 0.007(2) 0.0132(18) -0.005(2)
C8 0.063(3) 0.084(4) 0.109(5) -0.009(4) 0.043(3) 0.000(3)
C9 0.084(5) 0.087(5) 0.231(11) 0.022(6) 0.092(7) 0.005(4)
C10 0.082(3) 0.051(2) 0.0344(17) 0.0013(16) 0.0250(19) -0.006(2)
C11 0.067(3) 0.047(2) 0.045(2) -0.0014(17) -0.0032(19) 0.010(2)
C12 0.0456(19) 0.0478(19) 0.0261(14) -0.0052(13) 0.0028(13) 0.0023(15)
C13 0.042(2) 0.064(3) 0.0431(19) -0.0010(18) 0.0017(15) 0.0074(18)
C14 0.040(2) 0.073(3) 0.050(2) -0.007(2) 0.0049(16) -0.0037(19)
C15 0.051(2) 0.060(2) 0.044(2) -0.0074(17) 0.0112(17) -0.0109(19)
C16 0.0437(18) 0.0436(18) 0.0327(15) -0.0061(13) 0.0090(14) -0.0040(14)
Cl1 0.0619(6) 0.0419(4) 0.0461(5) -0.0091(3) 0.0218(4) -0.0074(4)
O5 0.088(3) 0.158(5) 0.076(3) -0.002(3) 0.028(2) 0.061(3)
O6 0.072(2) 0.115(3) 0.061(2) -0.035(2) 0.0137(18) 0.016(2)
O7 0.184(7) 0.101(4) 0.123(4) -0.002(3) 0.024(4) -0.098(5)
O8 0.106(3) 0.076(2) 0.075(2) 0.016(2) 0.049(2) 0.026(2)
Cl2 0.0540(5) 0.0483(5) 0.0443(4) -0.0079(4) 0.0165(4) -0.0054(4)
O9 0.054(2) 0.218(7) 0.0468(18) -0.021(3) 0.0138(16) 0.010(3)
O10 0.147(5) 0.070(2) 0.090(3) 0.022(2) 0.057(3) 0.015(3)
O11 0.112(4) 0.058(2) 0.125(4) -0.030(2) 0.061(3) -0.019(2)
O12 0.054(2) 0.108(3) 0.088(3) -0.043(2) 0.0290(19) -0.017(2)

loop_
_atom_type_symbol
_atom_type_description
_atom_type_scat_dispersion_real
_atom_type_scat_dispersion_imag
_atom_type_scat_source
C C 0.0181 0.0091 'International Tables Vol C Tables 4.2.6.8 and 6.1.1.4'
H H 0.0000 0.0000 'International Tables Vol C Tables 4.2.6.8 and 6.1.1.4'
Cl Cl 0.3639 0.7018 'International Tables Vol C Tables 4.2.6.8 and 6.1.1.4'
Co Co -2.3653 3.6143 'International Tables Vol C Tables 4.2.6.8 and 6.1.1.4'
N N 0.0311 0.0180 'International Tables Vol C Tables 4.2.6.8 and 6.1.1.4'
O O 0.0492 0.0322 'International Tables Vol C Tables 4.2.6.8 and 6.1.1.4'

loop_
_geom_angle_atom_site_label_1
_geom_angle_atom_site_label_2
_geom_angle_atom_site_label_3
_geom_angle
_geom_angle_site_symmetry_1
_geom_angle_site_symmetry_3
O2 Co1 N1 86.53(11) . .
O2 Co1 N2 93.74(12) . .
O3 Co1 O2 83.62(12) . .
O3 Co1 N1 150.58(13) . .
O3 Co1 N2 91.73(12) . .
O4 Co1 O2 86.43(12) . .
O4 Co1 O3 96.28(13) . .
O4 Co1 N1 110.72(12) . .
O4 Co1 N2 171.96(13) . .
O4 Co1 N5 102.94(12) . .
N2 Co1 N1 61.29(12) . .
N5 Co1 O2 168.12(12) . .
N5 Co1 O3 88.03(12) . .
N5 Co1 N1 96.76(11) . .
N5 Co1 N2 78.02(12) . .
C4 O1 C6 117.6(3) . .
C12 N1 Co1 147.9(3) 3_667 .
C12 N1 C16 117.6(3) 3_667 3_667
C16 N1 Co1 92.6(2) 3_667 .
N3 N2 Co1 108.4(2) . .
N3 N2 C1 112.0(3) . .
N3 N2 C16 109.0(3) . 3_667
C1 N2 Co1 117.5(3) . .
C16 N2 Co1 92.6(2) 3_667 .
C16 N2 C1 115.7(3) 3_667 .
N2 N3 C2 119.5(3) . .
C3 N3 N2 118.4(3) . .
C3 N3 C2 122.1(3) . .
C5 N4 C3 114.1(3) . .
C3 N5 Co1 115.9(2) . .
C4 N5 Co1 130.0(2) . .
C4 N5 C3 113.6(3) . .
C4 N6 C5 113.1(3) . .
N8 N7 C10 115.3(3) . .
C5 N7 N8 118.4(3) . .
C5 N7 C10 121.3(3) . .
N7 N8 C11 113.8(3) . .
C12 N8 N7 117.6(3) . .
C12 N8 C11 120.1(4) . .
N4 C3 N3 116.4(3) . .
N4 C3 N5 125.3(3) . .
N5 C3 N3 118.3(3) . .
O1 C4 N5 113.2(3) . .
N6 C4 O1 119.9(3) . .
N6 C4 N5 126.9(3) . .
N4 C5 N6 126.6(3) . .
N4 C5 N7 117.0(3) . .
N6 C5 N7 116.4(3) . .
O1 C6 C7 110.4(4) . .
C6 C7 C8 114.2(4) . .
C7 C8 C9 112.4(7) . .
N1 C12 N8 119.2(4) 3_667 .
N1 C12 C13 119.9(4) 3_667 .
N8 C12 C13 121.0(4) . .
C14 C13 C12 119.8(4) . .
C13 C14 C15 120.8(4) . .
C16 C15 C14 115.9(4) . .
N1 C16 N2 107.7(3) 3_667 3_667
N1 C16 C15 125.6(4) 3_667 .
C15 C16 N2 126.7(4) . 3_667
O6 Cl1 O5 107.5(3) . .
O7 Cl1 O5 108.8(5) . .
O7 Cl1 O6 112.0(5) . .
O7 Cl1 O8 110.7(4) . .
O8 Cl1 O5 108.7(3) . .
O8 Cl1 O6 109.0(3) . .
O9 Cl2 O12 108.3(2) . .
O10 Cl2 O9 109.5(4) . .
O10 Cl2 O11 107.3(3) . .
O10 Cl2 O12 111.4(3) . .
O11 Cl2 O9 108.8(4) . .
O11 Cl2 O12 111.5(3) . .

loop_
_geom_bond_atom_site_label_1
_geom_bond_atom_site_label_2
_geom_bond_distance
_geom_bond_site_symmetry_2
Co1 O2 2.121(3) .
Co1 O3 2.084(3) .
Co1 O4 2.038(3) .
Co1 N1 2.255(3) .
Co1 N2 2.191(3) .
Co1 N5 2.061(3) .
O1 C4 1.333(4) .
O1 C6 1.468(5) .
N1 C12 1.348(5) 3_667
N1 C16 1.354(5) 3_667
N2 N3 1.428(4) .
N2 C1 1.482(5) .
N2 C16 1.453(5) 3_667
N3 C2 1.458(5) .
N3 C3 1.353(5) .
N4 C3 1.331(4) .
N4 C5 1.322(5) .
N5 C3 1.351(5) .
N5 C4 1.339(5) .
N6 C4 1.312(4) .
N6 C5 1.354(5) .
N7 N8 1.401(5) .
N7 C5 1.365(4) .
N7 C10 1.456(5) .
N8 C11 1.482(5) .
N8 C12 1.363(5) .
C6 C7 1.510(7) .
C7 C8 1.529(8) .
C8 C9 1.550(10) .
C12 N1 1.348(5) 3_667
C12 C13 1.419(6) .
C13 C14 1.366(7) .
C14 C15 1.387(7) .
C15 C16 1.369(6) .
C16 N1 1.354(5) 3_667
C16 N2 1.453(5) 3_667
Cl1 O5 1.431(5) .
Cl1 O6 1.417(4) .
Cl1 O7 1.372(5) .
Cl1 O8 1.415(4) .
Cl2 O9 1.431(4) .
Cl2 O10 1.398(4) .
Cl2 O11 1.413(4) .
Cl2 O12 1.439(4) .
